data_1512893
loop_
_publ_author_name
'Stephanie Jones'
'Kari Darling'
'Jon Zubieta'

_publ_section_title
;
 Three-dimensional bimetallic oxides constructed from molybdophosphonate
 chains and secondary-metal/4-pyridyltetrazole components
;
_journal_name_full
;
Inorganica Chimica Acta
;
_journal_page_first 89
_journal_page_last 94
_journal_paper_doi 10.1016/j.ica.2012.10.022
_journal_volume 395
_journal_year 2013
_chemical_formula_moiety 'C20 H24.50 Cu4 Mo5 N15 O23.75 P2'
_chemical_formula_sum 'C20 H24.5 Cu4 Mo5 N15 O23.75 P2'
_chemical_formula_weight 1650.83
_space_group_IT_number 15
_symmetry_cell_setting monoclinic
_symmetry_space_group_name_Hall '-C 2yc'
_symmetry_space_group_name_H-M 'C 1 2/c 1'
_atom_sites_solution_hydrogens geom
_atom_sites_solution_primary direct
_atom_sites_solution_secondary difmap
_cell_angle_alpha 90.00
_cell_angle_beta 114.353(2)
_cell_angle_gamma 90.00
_cell_formula_units_Z 8
_cell_length_a 25.662(3)
_cell_length_b 15.9357(18)
_cell_length_c 22.211(3)
_cell_measurement_reflns_used 9166
_cell_measurement_temperature 90(2)
_cell_measurement_theta_max 28.25
_cell_measurement_theta_min 2.56
_cell_volume 8274.8(18)
_computing_cell_refinement 'Bruker SMART (Bruker, 2002)'
_computing_data_collection 'Bruker SMART (Bruker, 2002)'
_computing_data_reduction 'Bruker SAINT (Bruker, 2002)'
_computing_molecular_graphics 'CrystalMaker (Palmer, 2006)'
_computing_publication_material 'Bruker SHELXTL (Bruker, 2002)'
_computing_structure_refinement 'SHELXL-97 (Sheldrick, 2008)'
_computing_structure_solution 'SHELXS-97 (Sheldrick, 2008)'
_diffrn_ambient_temperature 90(2)
_diffrn_detector_area_resol_mean 512
_diffrn_measured_fraction_theta_full 0.998
_diffrn_measured_fraction_theta_max 0.998
_diffrn_measurement_device_type 'Bruker APEX CCD area detector'
_diffrn_measurement_method 'phi and omega scans'
_diffrn_radiation_monochromator graphite
_diffrn_radiation_source 'fine-focus sealed tube'
_diffrn_radiation_type MoK\a
_diffrn_radiation_wavelength 0.71073
_diffrn_reflns_av_R_equivalents 0.0269
_diffrn_reflns_av_sigmaI/netI 0.0239
_diffrn_reflns_limit_h_max 33
_diffrn_reflns_limit_h_min -33
_diffrn_reflns_limit_k_max 21
_diffrn_reflns_limit_k_min -21
_diffrn_reflns_limit_l_max 29
_diffrn_reflns_limit_l_min -29
_diffrn_reflns_number 40469
_diffrn_reflns_theta_full 28.07
_diffrn_reflns_theta_max 28.07
_diffrn_reflns_theta_min 2.56
_exptl_absorpt_coefficient_mu 3.659
_exptl_absorpt_correction_T_max 0.5588
_exptl_absorpt_correction_T_min 0.2426
_exptl_absorpt_correction_type multi-scan
_exptl_absorpt_process_details 'SHELXL-97 (Sheldrick, 2008)'
_exptl_crystal_colour orange
_exptl_crystal_density_diffrn 2.647
_exptl_crystal_density_meas 0
_exptl_crystal_density_method 'not measured'
_exptl_crystal_description block
_exptl_crystal_F_000 6348
_exptl_crystal_size_max 0.54
_exptl_crystal_size_mid 0.18
_exptl_crystal_size_min 0.18
_refine_diff_density_max 2.276
_refine_diff_density_min -2.131
_refine_diff_density_rms 0.132
_refine_ls_extinction_method none
_refine_ls_goodness_of_fit_ref 0.949
_refine_ls_hydrogen_treatment constr
_refine_ls_matrix_type full
_refine_ls_number_parameters 623
_refine_ls_number_reflns 10030
_refine_ls_number_restraints 0
_refine_ls_restrained_S_all 0.949
_refine_ls_R_factor_all 0.0311
_refine_ls_R_factor_gt 0.0283
_refine_ls_shift/su_max 0.001
_refine_ls_shift/su_mean 0.000
_refine_ls_structure_factor_coef Fsqd
_refine_ls_weighting_details 'calc w=1/[\s^2^(Fo^2^)+(0.1000P)^2^+0.6000P] where P=(Fo^2^+2Fc^2^)/3'
_refine_ls_weighting_scheme calc
_refine_ls_wR_factor_gt 0.1088
_refine_ls_wR_factor_ref 0.1120
_reflns_number_gt 9264
_reflns_number_total 10030
_reflns_threshold_expression >2sigma(I)
_cod_data_source_file ICA-2013-395-89-94-3.cif
_cod_data_source_block c2c
_cod_original_cell_volume 8274.8(16)
_cod_original_sg_symbol_Hall -C2yc
_cod_original_sg_symbol_H-M C2/c
_cod_original_formula_sum 'C20 H24.50 Cu4 Mo5 N15 O23.75 P2'
_cod_database_code 1512893

loop_
_symmetry_equiv_pos_as_xyz
'x, y, z'
'-x, y, -z+1/2'
'x+1/2, y+1/2, z'
'-x+1/2, y+1/2, -z+1/2'
'-x, -y, -z'
'x, -y, z-1/2'
'-x+1/2, -y+1/2, -z'
'x+1/2, -y+1/2, z-1/2'

loop_
_atom_site_label
_atom_site_type_symbol
_atom_site_fract_x
_atom_site_fract_y
_atom_site_fract_z
_atom_site_U_iso_or_equiv
_atom_site_adp_type
_atom_site_occupancy
_atom_site_symmetry_multiplicity
_atom_site_calc_flag
_atom_site_refinement_flags
Mo1 Mo 0.822498(11) 0.472883(16) 0.965799(14) 0.01193(8) Uani 1 1 d .
Mo2 Mo 0.865895(11) 0.595840(17) 0.869626(13) 0.01141(8) Uani 1 1 d .
Mo3 Mo 0.920076(12) 0.777967(17) 0.950857(14) 0.01282(8) Uani 1 1 d .
Mo4 Mo 0.925930(13) 0.763414(18) 1.105325(15) 0.01644(8) Uani 1 1 d .
Mo5 Mo 0.883592(14) 0.568616(18) 1.129644(15) 0.01726(8) Uani 1 1 d .
Cu1 Cu 0.726996(16) 0.30260(2) 0.923170(18) 0.01045(9) Uani 1 1 d .
Cu2 Cu 0.622155(16) 0.45006(2) 0.908777(18) 0.01066(9) Uani 1 1 d .
Cu3 Cu 0.5000 0.44719(3) 0.7500 0.00931(11) Uani 1 2 d S
Cu4 Cu 0.937153(18) 0.08254(3) 0.97101(2) 0.01760(10) Uani 1 1 d .
P1 P 0.95126(3) 0.58565(5) 1.03289(4) 0.01024(15) Uani 1 1 d .
P2 P 0.80995(3) 0.67639(5) 0.97656(4) 0.01181(16) Uani 1 1 d .
O1 O 0.75670(11) 0.42649(15) 0.94242(13) 0.0192(5) Uani 1 1 d .
O2 O 0.86807(10) 0.38966(14) 0.97756(12) 0.0141(4) Uani 1 1 d .
O3 O 0.81144(9) 0.51380(14) 0.87885(12) 0.0141(4) Uani 1 1 d .
O4 O 0.90311(11) 0.52517(15) 0.84539(13) 0.0181(5) Uani 1 1 d .
O5 O 0.81744(11) 0.63916(16) 0.79837(12) 0.0204(5) Uani 1 1 d .
O6 O 0.92498(10) 0.67919(14) 0.90492(11) 0.0139(4) Uani 1 1 d .
O7 O 0.88035(12) 0.84293(16) 0.88785(13) 0.0231(5) Uani 1 1 d .
O8 O 0.98839(11) 0.81793(15) 0.97676(13) 0.0197(5) Uani 1 1 d .
O9 O 0.89898(10) 0.81910(14) 1.01983(12) 0.0152(5) Uani 1 1 d .
O10 O 0.88427(12) 0.82128(16) 1.13305(12) 0.0227(5) Uani 1 1 d .
O11 O 0.99343(12) 0.80229(16) 1.14477(13) 0.0234(5) Uani 1 1 d .
O12 O 0.93546(11) 0.66493(16) 1.16259(12) 0.0184(5) Uani 1 1 d .
O13 O 0.91795(13) 0.50109(17) 1.19280(13) 0.0263(6) Uani 1 1 d .
O14 O 0.82856(11) 0.60642(16) 1.14865(12) 0.0201(5) Uani 1 1 d .
O15 O 0.84427(11) 0.49602(15) 1.05882(13) 0.0195(5) Uani 1 1 d .
O16 O 0.95186(10) 0.54310(15) 1.09409(12) 0.0157(5) Uani 1 1 d .
O17 O 0.89496(9) 0.55971(13) 0.97373(11) 0.0113(4) Uani 1 1 d .
O18 O 0.95706(10) 0.68145(14) 1.04075(11) 0.0136(4) Uani 1 1 d .
O19 O 0.77721(10) 0.59399(15) 0.95980(13) 0.0171(5) Uani 1 1 d .
O20 O 0.83613(10) 0.69827(14) 0.92725(12) 0.0132(4) Uani 1 1 d .
O21 O 0.85603(10) 0.67313(14) 1.04895(12) 0.0140(4) Uani 1 1 d .
O90 O 0.67366(10) 0.54548(15) 0.97096(12) 0.0169(5) Uani 1 1 d .
O100 O 0.73003(19) 0.4849(5) 0.1048(2) 0.0882(19) Uani 1 1 d .
O101 O 0.0000 0.66658(16) 0.2500 0.0213(5) Uani 1.0 2 d SP
N1 N 0.65773(12) 0.32353(17) 0.84042(13) 0.0121(5) Uani 1 1 d .
N2 N 0.63409(11) 0.26566(17) 0.79423(13) 0.0134(5) Uani 1 1 d .
N3 N 0.57299(11) 0.37058(16) 0.77788(12) 0.0091(5) Uani 1 1 d .
N4 N 0.62130(11) 0.38684(16) 0.83177(12) 0.0090(5) Uani 1 1 d .
N5 N 0.46219(12) 0.13410(18) 0.62078(14) 0.0172(6) Uani 1 1 d .
H5 H 0.4367 0.0992 0.5937 0.021 Uiso 1 1 calc R
N6 N 0.54387(11) 0.48825(16) 0.89446(13) 0.0094(5) Uani 1 1 d .
N7 N 0.49929(10) 0.50010(16) 0.83591(12) 0.0088(5) Uani 1 1 d .
N8 N 0.47331(11) 0.52804(16) 0.91754(13) 0.0111(5) Uani 1 1 d .
N9 N 0.52888(11) 0.50384(17) 0.94330(12) 0.0110(5) Uani 1 1 d .
N10 N 0.28852(11) 0.54089(18) 0.70964(14) 0.0152(5) Uani 1 1 d .
H10 H 0.2534 0.5395 0.6786 0.018 Uiso 1 1 calc R
N11 N 0.79342(11) 0.22681(16) 0.94872(13) 0.0103(5) Uani 1 1 d .
N12 N 0.86981(11) 0.14897(17) 0.96730(13) 0.0107(5) Uani 1 1 d .
N13 N 0.85325(11) 0.13939(16) 1.01739(13) 0.0106(5) Uani 1 1 d .
N14 N 0.80829(11) 0.18664(16) 1.00633(13) 0.0106(5) Uani 1 1 d .
N15 N 0.83158(19) 0.3044(3) 0.75186(19) 0.0411(10) Uani 1 1 d .
H15 H 0.8312 0.3278 0.7158 0.049 Uiso 1 1 calc R
C1 C 0.58219(14) 0.29506(19) 0.75657(15) 0.0112(6) Uani 1 1 d .
C2 C 0.53999(13) 0.2423(2) 0.70595(15) 0.0113(6) Uani 1 1 d .
C3 C 0.54637(14) 0.1562(2) 0.71593(16) 0.0138(6) Uani 1 1 d .
H3 H 0.5783 0.1345 0.7525 0.017 Uiso 1 1 calc R
C4 C 0.50666(15) 0.1029(2) 0.67300(17) 0.0162(6) Uani 1 1 d .
H4 H 0.5105 0.0440 0.6801 0.019 Uiso 1 1 calc R
C5 C 0.45522(14) 0.2175(2) 0.60841(17) 0.0173(7) Uani 1 1 d .
H5A H 0.4239 0.2373 0.5703 0.021 Uiso 1 1 calc R
C6 C 0.49335(14) 0.2733(2) 0.65089(16) 0.0135(6) Uani 1 1 d .
H6 H 0.4883 0.3320 0.6432 0.016 Uiso 1 1 calc R
C7 C 0.45687(13) 0.52453(18) 0.85198(15) 0.0096(5) Uani 1 1 d .
C8 C 0.39780(13) 0.53716(19) 0.80361(15) 0.0114(6) Uani 1 1 d .
C9 C 0.38690(14) 0.5689(2) 0.74158(16) 0.0138(6) Uani 1 1 d .
H9 H 0.4170 0.5903 0.7316 0.017 Uiso 1 1 calc R
C10 C 0.33058(14) 0.5685(2) 0.69418(17) 0.0160(6) Uani 1 1 d .
H10A H 0.3221 0.5880 0.6507 0.019 Uiso 1 1 calc R
C11 C 0.29769(14) 0.5152(2) 0.77038(17) 0.0173(7) Uani 1 1 d .
H11 H 0.2663 0.4986 0.7799 0.021 Uiso 1 1 calc R
C12 C 0.35271(14) 0.5128(2) 0.81970(16) 0.0149(6) Uani 1 1 d .
H12 H 0.3596 0.4951 0.8632 0.018 Uiso 1 1 calc R
C13 C 0.83212(13) 0.20310(19) 0.92597(15) 0.0112(6) Uani 1 1 d .
C14 C 0.83244(16) 0.2354(2) 0.86402(17) 0.0192(7) Uani 1 1 d .
C15 C 0.78041(17) 0.2456(2) 0.80910(18) 0.0236(8) Uani 1 1 d .
H15A H 0.7455 0.2289 0.8107 0.028 Uiso 1 1 calc R
C16 C 0.7810(2) 0.2804(3) 0.7527(2) 0.0326(10) Uani 1 1 d .
H16 H 0.7463 0.2877 0.7145 0.039 Uiso 1 1 calc R
C17 C 0.8822(2) 0.2941(4) 0.8038(3) 0.0481(14) Uani 1 1 d .
H17 H 0.9166 0.3114 0.8010 0.058 Uiso 1 1 calc R
C18 C 0.88389(19) 0.2580(3) 0.8611(2) 0.0356(11) Uani 1 1 d .
H18 H 0.9193 0.2489 0.8979 0.043 Uiso 1 1 calc R
C19 C 1.00642(13) 0.54554(19) 1.01170(16) 0.0130(6) Uani 1 1 d .
H19A H 1.0092 0.5803 0.9762 0.016 Uiso 1 1 calc R
H19B H 1.0436 0.5484 1.0507 0.016 Uiso 1 1 calc R
C20 C 0.75999(14) 0.7565(2) 0.97233(17) 0.0162(6) Uani 1 1 d .
H20A H 0.7782 0.8123 0.9770 0.019 Uiso 1 1 calc R
H20B H 0.7268 0.7543 0.9289 0.019 Uiso 1 1 calc R

loop_
_atom_site_aniso_label
_atom_site_aniso_U_11
_atom_site_aniso_U_22
_atom_site_aniso_U_33
_atom_site_aniso_U_23
_atom_site_aniso_U_13
_atom_site_aniso_U_12
Mo1 0.01102(14) 0.00815(14) 0.01984(15) -0.00021(9) 0.00961(11) -0.00018(9)
Mo2 0.00952(14) 0.01216(14) 0.01322(14) 0.00048(9) 0.00535(11) -0.00021(9)
Mo3 0.01346(14) 0.00893(14) 0.01966(15) 0.00050(9) 0.01045(12) 0.00008(9)
Mo4 0.01618(15) 0.01208(14) 0.02223(16) -0.00555(10) 0.00910(12) 0.00102(10)
Mo5 0.02764(17) 0.01162(15) 0.01978(16) 0.00233(10) 0.01708(13) 0.00414(11)
Cu1 0.00773(18) 0.01107(19) 0.01200(18) 0.00171(13) 0.00352(14) 0.00255(13)
Cu2 0.00919(18) 0.01169(19) 0.01034(18) -0.00084(13) 0.00326(14) 0.00211(13)
Cu3 0.0080(2) 0.0117(3) 0.0082(2) 0.000 0.00328(19) 0.000
Cu4 0.0173(2) 0.0261(2) 0.0121(2) 0.00375(16) 0.00875(17) 0.01288(16)
P1 0.0099(4) 0.0081(3) 0.0139(4) -0.0004(3) 0.0060(3) 0.0017(3)
P2 0.0109(4) 0.0089(4) 0.0194(4) 0.0000(3) 0.0100(3) 0.0014(3)
O1 0.0179(12) 0.0099(11) 0.0337(14) -0.0018(9) 0.0145(11) -0.0010(9)
O2 0.0123(11) 0.0132(11) 0.0176(11) 0.0007(9) 0.0069(9) 0.0014(8)
O3 0.0099(10) 0.0148(11) 0.0179(11) 0.0005(9) 0.0060(9) -0.0010(8)
O4 0.0175(12) 0.0168(12) 0.0230(12) -0.0015(9) 0.0115(10) -0.0005(9)
O5 0.0176(12) 0.0241(13) 0.0176(12) 0.0032(10) 0.0055(10) -0.0005(10)
O6 0.0120(11) 0.0144(11) 0.0189(11) -0.0016(9) 0.0099(9) -0.0020(8)
O7 0.0270(14) 0.0163(12) 0.0292(14) 0.0055(10) 0.0147(12) 0.0044(10)
O8 0.0232(13) 0.0164(12) 0.0281(13) -0.0050(10) 0.0194(11) -0.0039(10)
O9 0.0184(12) 0.0082(10) 0.0233(12) -0.0008(9) 0.0129(10) 0.0018(8)
O10 0.0306(15) 0.0185(12) 0.0214(13) -0.0027(10) 0.0131(11) 0.0084(10)
O11 0.0234(13) 0.0163(12) 0.0269(14) -0.0048(10) 0.0068(11) -0.0025(10)
O12 0.0204(12) 0.0169(12) 0.0178(12) -0.0004(9) 0.0078(10) 0.0031(9)
O13 0.0419(17) 0.0204(13) 0.0228(13) 0.0070(10) 0.0196(13) 0.0088(12)
O14 0.0252(13) 0.0201(12) 0.0211(12) -0.0034(10) 0.0159(11) 0.0008(10)
O15 0.0302(14) 0.0125(11) 0.0255(13) 0.0004(9) 0.0213(11) 0.0006(10)
O16 0.0188(12) 0.0132(11) 0.0177(11) 0.0044(9) 0.0102(10) 0.0079(9)
O17 0.0095(10) 0.0100(10) 0.0168(11) 0.0008(8) 0.0078(9) 0.0003(8)
O18 0.0126(11) 0.0098(10) 0.0187(11) -0.0032(8) 0.0067(9) 0.0002(8)
O19 0.0149(11) 0.0114(11) 0.0292(13) -0.0012(9) 0.0134(10) -0.0009(9)
O20 0.0101(10) 0.0117(11) 0.0207(11) -0.0002(9) 0.0092(9) 0.0012(8)
O21 0.0161(11) 0.0103(10) 0.0194(11) -0.0003(8) 0.0113(9) 0.0018(8)
O90 0.0157(11) 0.0146(11) 0.0205(12) -0.0041(9) 0.0075(10) -0.0019(9)
O100 0.047(3) 0.174(6) 0.046(3) -0.006(3) 0.022(2) -0.034(3)
O101 0.0176(12) 0.0238(12) 0.0179(11) 0.000 0.0027(9) 0.000
N1 0.0119(12) 0.0123(12) 0.0118(12) -0.0007(9) 0.0047(10) 0.0038(10)
N2 0.0099(12) 0.0155(13) 0.0123(13) -0.0023(10) 0.0019(10) 0.0017(10)
N3 0.0089(11) 0.0101(12) 0.0077(11) 0.0005(9) 0.0029(9) 0.0003(9)
N4 0.0067(11) 0.0105(12) 0.0090(11) 0.0007(9) 0.0026(9) 0.0016(9)
N5 0.0156(13) 0.0184(14) 0.0193(14) -0.0106(11) 0.0089(11) -0.0062(11)
N6 0.0077(11) 0.0108(12) 0.0092(11) -0.0001(9) 0.0031(9) 0.0011(9)
N7 0.0083(11) 0.0082(11) 0.0085(11) 0.0008(9) 0.0019(9) 0.0012(9)
N8 0.0105(12) 0.0114(12) 0.0120(12) 0.0017(9) 0.0051(10) 0.0035(9)
N9 0.0101(12) 0.0129(12) 0.0108(12) 0.0011(9) 0.0049(10) 0.0027(9)
N10 0.0067(12) 0.0190(14) 0.0156(13) 0.0017(11) 0.0004(10) 0.0016(10)
N11 0.0100(12) 0.0100(12) 0.0115(12) 0.0008(9) 0.0052(10) -0.0004(9)
N12 0.0098(12) 0.0121(12) 0.0122(12) 0.0020(10) 0.0064(10) 0.0035(9)
N13 0.0112(12) 0.0110(12) 0.0111(12) 0.0008(9) 0.0063(10) 0.0028(9)
N14 0.0075(12) 0.0116(12) 0.0129(12) 0.0012(9) 0.0046(10) 0.0017(9)
N15 0.060(3) 0.045(2) 0.032(2) 0.0250(18) 0.034(2) 0.027(2)
C1 0.0143(15) 0.0091(13) 0.0119(14) 0.0026(11) 0.0071(12) 0.0016(11)
C2 0.0095(14) 0.0141(14) 0.0127(14) -0.0037(11) 0.0070(11) -0.0005(11)
C3 0.0150(15) 0.0155(15) 0.0146(14) -0.0017(12) 0.0100(12) -0.0001(12)
C4 0.0216(17) 0.0120(15) 0.0210(16) -0.0033(12) 0.0150(14) -0.0031(12)
C5 0.0100(15) 0.0228(17) 0.0173(16) -0.0037(13) 0.0040(13) 0.0019(12)
C6 0.0145(15) 0.0125(14) 0.0136(15) -0.0019(11) 0.0059(12) 0.0014(11)
C7 0.0107(14) 0.0084(13) 0.0106(13) 0.0018(10) 0.0052(11) 0.0026(10)
C8 0.0090(14) 0.0107(14) 0.0134(14) -0.0006(11) 0.0035(11) 0.0019(10)
C9 0.0129(15) 0.0153(15) 0.0145(15) 0.0020(11) 0.0070(12) 0.0018(11)
C10 0.0138(15) 0.0180(16) 0.0158(15) 0.0017(12) 0.0059(13) 0.0024(12)
C11 0.0092(14) 0.0215(17) 0.0212(17) 0.0057(13) 0.0064(13) -0.0001(12)
C12 0.0123(15) 0.0195(16) 0.0129(14) 0.0050(12) 0.0052(12) 0.0032(12)
C13 0.0122(14) 0.0116(14) 0.0117(14) 0.0024(11) 0.0067(11) 0.0038(11)
C14 0.0259(18) 0.0199(17) 0.0171(16) 0.0089(13) 0.0142(14) 0.0112(14)
C15 0.029(2) 0.0267(19) 0.0182(17) 0.0051(14) 0.0123(15) 0.0085(15)
C16 0.049(3) 0.034(2) 0.0158(18) 0.0096(16) 0.0146(18) 0.0167(19)
C17 0.045(3) 0.066(3) 0.053(3) 0.034(3) 0.040(3) 0.020(3)
C18 0.028(2) 0.052(3) 0.037(2) 0.029(2) 0.0230(19) 0.0197(19)
C19 0.0094(14) 0.0118(15) 0.0184(15) -0.0022(12) 0.0065(12) -0.0001(11)
C20 0.0142(15) 0.0119(15) 0.0269(18) 0.0001(13) 0.0129(14) 0.0025(12)

loop_
_atom_type_symbol
_atom_type_description
_atom_type_scat_dispersion_real
_atom_type_scat_dispersion_imag
_atom_type_scat_source
C C 0.0033 0.0016 'International Tables Vol C Tables 4.2.6.8 and 6.1.1.4'
N N 0.0061 0.0033 'International Tables Vol C Tables 4.2.6.8 and 6.1.1.4'
O O 0.0106 0.0060 'International Tables Vol C Tables 4.2.6.8 and 6.1.1.4'
P P 0.1023 0.0942 'International Tables Vol C Tables 4.2.6.8 and 6.1.1.4'
Cu Cu 0.3201 1.2651 'International Tables Vol C Tables 4.2.6.8 and 6.1.1.4'
Mo Mo -1.6832 0.6857 'International Tables Vol C Tables 4.2.6.8 and 6.1.1.4'
H H 0.0000 0.0000 'International Tables Vol C Tables 4.2.6.8 and 6.1.1.4'

loop_
_geom_angle_atom_site_label_1
_geom_angle_atom_site_label_2
_geom_angle_atom_site_label_3
_geom_angle
_geom_angle_site_symmetry_1
_geom_angle_site_symmetry_3
O2 Mo1 O1 103.71(11) . .
O2 Mo1 O15 96.07(11) . .
O1 Mo1 O15 102.68(12) . .
O2 Mo1 O3 102.80(10) . .
O1 Mo1 O3 96.98(11) . .
O15 Mo1 O3 148.60(10) . .
O2 Mo1 O19 169.96(10) . .
O1 Mo1 O19 86.05(10) . .
O15 Mo1 O19 79.23(10) . .
O3 Mo1 O19 77.96(9) . .
O2 Mo1 O17 88.52(10) . .
O1 Mo1 O17 163.81(10) . .
O15 Mo1 O17 86.24(9) . .
O3 Mo1 O17 69.60(9) . .
O19 Mo1 O17 82.34(8) . .
O4 Mo2 O5 105.32(13) . .
O4 Mo2 O6 97.76(11) . .
O5 Mo2 O6 104.45(11) . .
O4 Mo2 O3 96.17(11) . .
O5 Mo2 O3 95.02(11) . .
O6 Mo2 O3 152.03(10) . .
O4 Mo2 O17 99.70(10) . .
O5 Mo2 O17 152.36(10) . .
O6 Mo2 O17 83.30(9) . .
O3 Mo2 O17 70.50(9) . .
O4 Mo2 O20 165.54(11) . .
O5 Mo2 O20 87.06(11) . .
O6 Mo2 O20 71.45(9) . .
O3 Mo2 O20 90.03(9) . .
O17 Mo2 O20 70.06(8) . .
O7 Mo3 O8 103.39(13) . .
O7 Mo3 O6 102.21(12) . .
O8 Mo3 O6 101.58(10) . .
O7 Mo3 O9 100.17(11) . .
O8 Mo3 O9 100.85(11) . .
O6 Mo3 O9 143.47(10) . .
O7 Mo3 O20 87.84(11) . .
O8 Mo3 O20 168.23(10) . .
O6 Mo3 O20 72.15(9) . .
O9 Mo3 O20 80.27(9) . .
O7 Mo3 O18 167.90(11) . .
O8 Mo3 O18 87.71(10) . .
O6 Mo3 O18 79.89(9) . .
O9 Mo3 O18 72.59(9) . .
O20 Mo3 O18 81.44(8) . .
O11 Mo4 O10 105.86(13) . .
O11 Mo4 O9 102.29(12) . .
O10 Mo4 O9 94.71(11) . .
O11 Mo4 O12 97.38(12) . .
O10 Mo4 O12 97.29(12) . .
O9 Mo4 O12 153.16(10) . .
O11 Mo4 O21 158.87(11) . .
O10 Mo4 O21 94.15(11) . .
O9 Mo4 O21 82.35(9) . .
O12 Mo4 O21 72.93(9) . .
O11 Mo4 O18 89.21(11) . .
O10 Mo4 O18 163.07(11) . .
O9 Mo4 O18 74.16(9) . .
O12 Mo4 O18 88.16(9) . .
O21 Mo4 O18 72.06(8) . .
O13 Mo5 O14 102.47(13) . .
O13 Mo5 O15 102.61(13) . .
O14 Mo5 O15 101.96(12) . .
O13 Mo5 O12 98.40(13) . .
O14 Mo5 O12 97.60(11) . .
O15 Mo5 O12 147.28(10) . .
O13 Mo5 O16 87.76(11) . .
O14 Mo5 O16 168.89(10) . .
O15 Mo5 O16 79.66(10) . .
O12 Mo5 O16 76.38(10) . .
O13 Mo5 O21 167.67(12) . .
O14 Mo5 O21 85.41(10) . .
O15 Mo5 O21 84.73(10) . .
O12 Mo5 O21 70.89(9) . .
O16 Mo5 O21 83.80(8) . .
N11 Cu1 N1 134.90(11) . .
N11 Cu1 O1 108.65(10) . .
N1 Cu1 O1 98.15(11) . .
N11 Cu1 N14 114.82(10) . 7_657
N1 Cu1 N14 100.27(11) . 7_657
O1 Cu1 N14 90.20(10) . 7_657
N4 Cu2 N6 111.49(10) . .
N4 Cu2 N13 103.05(10) . 7_657
N6 Cu2 N13 107.16(10) . 7_657
N4 Cu2 O90 135.49(10) . .
N6 Cu2 O90 101.66(10) . .
N13 Cu2 O90 94.23(10) 7_657 .
N7 Cu3 N7 132.49(14) . 2_656
N7 Cu3 N3 99.25(10) . 2_656
N7 Cu3 N3 107.87(10) 2_656 2_656
N7 Cu3 N3 107.87(9) . .
N7 Cu3 N3 99.25(10) 2_656 .
N3 Cu3 N3 109.06(14) 2_656 .
N8 Cu4 N12 144.79(11) 3_545 .
N8 Cu4 N9 97.28(10) 3_545 7_657
N12 Cu4 N9 113.06(10) . 7_657
N8 Cu4 O8 95.95(10) 3_545 5_767
N12 Cu4 O8 99.99(10) . 5_767
N9 Cu4 O8 92.46(10) 7_657 5_767
O16 P1 O18 112.25(14) . .
O16 P1 O17 107.56(14) . .
O18 P1 O17 111.89(13) . .
O16 P1 C19 111.16(14) . .
O18 P1 C19 109.60(14) . .
O17 P1 C19 104.10(14) . .
O19 P2 O20 112.33(14) . .
O19 P2 O21 109.40(14) . .
O20 P2 O21 111.93(13) . .
O19 P2 C20 107.01(15) . .
O20 P2 C20 108.35(14) . .
O21 P2 C20 107.58(15) . .
Mo1 O1 Cu1 134.21(13) . .
Mo1 O3 Mo2 120.17(12) . .
Mo3 O6 Mo2 124.96(12) . .
Mo3 O8 Cu4 155.21(13) . 5_767
Mo3 O9 Mo4 120.96(12) . .
Mo5 O12 Mo4 119.80(12) . .
Mo5 O15 Mo1 145.99(14) . .
P1 O16 Mo5 121.09(13) . .
P1 O17 Mo2 127.91(13) . .
P1 O17 Mo1 132.43(13) . .
Mo2 O17 Mo1 99.61(9) . .
P1 O18 Mo4 126.11(13) . .
P1 O18 Mo3 123.99(13) . .
Mo4 O18 Mo3 92.00(8) . .
P2 O19 Mo1 120.77(13) . .
P2 O20 Mo3 125.97(13) . .
P2 O20 Mo2 123.76(12) . .
Mo3 O20 Mo2 91.29(8) . .
P2 O21 Mo4 130.52(13) . .
P2 O21 Mo5 132.74(13) . .
Mo4 O21 Mo5 96.32(9) . .
N2 N1 N4 110.2(2) . .
N2 N1 Cu1 123.2(2) . .
N4 N1 Cu1 124.5(2) . .
N1 N2 C1 105.1(3) . .
N4 N3 C1 104.7(2) . .
N4 N3 Cu3 122.12(19) . .
C1 N3 Cu3 132.7(2) . .
N1 N4 N3 108.4(2) . .
N1 N4 Cu2 120.23(19) . .
N3 N4 Cu2 123.00(19) . .
C4 N5 C5 122.2(3) . .
C4 N5 H5 118.9 . .
C5 N5 H5 118.9 . .
N9 N6 N7 110.4(2) . .
N9 N6 Cu2 122.94(19) . .
N7 N6 Cu2 126.6(2) . .
C7 N7 N6 104.2(2) . .
C7 N7 Cu3 132.5(2) . .
N6 N7 Cu3 120.08(19) . .
C7 N8 N9 104.6(2) . .
C7 N8 Cu4 130.8(2) . 3_455
N9 N8 Cu4 122.8(2) . 3_455
N6 N9 N8 108.7(2) . .
N6 N9 Cu4 116.47(19) . 7_657
N8 N9 Cu4 120.81(19) . 7_657
C11 N10 C10 122.5(3) . .
C11 N10 H10 118.8 . .
C10 N10 H10 118.8 . .
N14 N11 C13 105.2(2) . .
N14 N11 Cu1 116.11(19) . .
C13 N11 Cu1 138.7(2) . .
C13 N12 N13 104.7(2) . .
C13 N12 Cu4 137.5(2) . .
N13 N12 Cu4 117.74(19) . .
N14 N13 N12 109.3(2) . .
N14 N13 Cu2 120.1(2) . 7_657
N12 N13 Cu2 129.33(19) . 7_657
N13 N14 N11 109.6(2) . .
N13 N14 Cu1 121.3(2) . 7_657
N11 N14 Cu1 128.99(19) . 7_657
C17 N15 C16 123.0(4) . .
C17 N15 H15 118.5 . .
C16 N15 H15 118.5 . .
N2 C1 N3 111.6(3) . .
N2 C1 C2 120.8(3) . .
N3 C1 C2 127.0(3) . .
C3 C2 C6 119.4(3) . .
C3 C2 C1 116.4(3) . .
C6 C2 C1 124.2(3) . .
C4 C3 C2 119.9(3) . .
C4 C3 H3 120.1 . .
C2 C3 H3 120.1 . .
N5 C4 C3 119.7(3) . .
N5 C4 H4 120.2 . .
C3 C4 H4 120.2 . .
N5 C5 C6 120.0(3) . .
N5 C5 H5A 120.0 . .
C6 C5 H5A 120.0 . .
C5 C6 C2 118.8(3) . .
C5 C6 H6 120.6 . .
C2 C6 H6 120.6 . .
N7 C7 N8 112.1(3) . .
N7 C7 C8 123.7(3) . .
N8 C7 C8 123.9(3) . .
C9 C8 C12 120.5(3) . .
C9 C8 C7 120.2(3) . .
C12 C8 C7 119.3(3) . .
C8 C9 C10 118.1(3) . .
C8 C9 H9 120.9 . .
C10 C9 H9 120.9 . .
N10 C10 C9 120.3(3) . .
N10 C10 H10A 119.9 . .
C9 C10 H10A 119.9 . .
N10 C11 C12 120.4(3) . .
N10 C11 H11 119.8 . .
C12 C11 H11 119.8 . .
C11 C12 C8 118.1(3) . .
C11 C12 H12 121.0 . .
C8 C12 H12 121.0 . .
N12 C13 N11 111.2(3) . .
N12 C13 C14 125.8(3) . .
N11 C13 C14 123.0(3) . .
C18 C14 C15 120.7(3) . .
C18 C14 C13 120.2(3) . .
C15 C14 C13 119.0(3) . .
C16 C15 C14 118.5(4) . .
C16 C15 H15A 120.8 . .
C14 C15 H15A 120.8 . .
N15 C16 C15 119.6(4) . .
N15 C16 H16 120.2 . .
C15 C16 H16 120.2 . .
N15 C17 C18 119.5(4) . .
N15 C17 H17 120.2 . .
C18 C17 H17 120.2 . .
C17 C18 C14 118.7(4) . .
C17 C18 H18 120.7 . .
C14 C18 H18 120.7 . .
C19 C19 P1 110.2(3) 5_767 .
C19 C19 H19A 109.6 5_767 .
P1 C19 H19A 109.6 . .
C19 C19 H19B 109.6 5_767 .
P1 C19 H19B 109.6 . .
H19A C19 H19B 108.1 . .
C20 C20 P2 109.5(3) 7_667 .
C20 C20 H20A 109.8 7_667 .
P2 C20 H20A 109.8 . .
C20 C20 H20B 109.8 7_667 .
P2 C20 H20B 109.8 . .
H20A C20 H20B 108.2 . .

loop_
_geom_bond_atom_site_label_1
_geom_bond_atom_site_label_2
_geom_bond_distance
_geom_bond_site_symmetry_2
Mo1 O2 1.715(2) .
Mo1 O1 1.716(2) .
Mo1 O15 1.940(3) .
Mo1 O3 1.945(2) .
Mo1 O19 2.228(2) .
Mo1 O17 2.266(2) .
Mo2 O4 1.701(2) .
Mo2 O5 1.704(2) .
Mo2 O6 1.923(2) .
Mo2 O3 1.985(2) .
Mo2 O17 2.194(2) .
Mo2 O20 2.386(2) .
Mo3 O7 1.701(3) .
Mo3 O8 1.726(3) .
Mo3 O6 1.908(2) .
Mo3 O9 1.937(2) .
Mo3 O20 2.366(2) .
Mo3 O18 2.385(2) .
Mo4 O11 1.703(3) .
Mo4 O10 1.707(2) .
Mo4 O9 1.946(2) .
Mo4 O12 1.971(3) .
Mo4 O21 2.237(2) .
Mo4 O18 2.312(2) .
Mo5 O13 1.698(3) .
Mo5 O14 1.740(2) .
Mo5 O15 1.877(3) .
Mo5 O12 1.965(3) .
Mo5 O16 2.236(2) .
Mo5 O21 2.333(2) .
Cu1 N11 1.972(3) .
Cu1 N1 1.989(3) .
Cu1 O1 2.096(2) .
Cu1 N14 2.114(3) 7_657
Cu2 N4 1.977(3) .
Cu2 N6 1.995(3) .
Cu2 N13 2.065(3) 7_657
Cu2 O90 2.112(2) .
Cu3 N7 2.093(3) .
Cu3 N7 2.093(3) 2_656
Cu3 N3 2.104(3) 2_656
Cu3 N3 2.104(3) .
Cu4 N8 1.984(3) 3_545
Cu4 N12 1.999(3) .
Cu4 N9 2.216(3) 7_657
Cu4 O8 2.384(3) 5_767
P1 O16 1.513(2) .
P1 O18 1.537(2) .
P1 O17 1.555(2) .
P1 C19 1.784(3) .
P2 O19 1.520(2) .
P2 O20 1.543(2) .
P2 O21 1.555(3) .
P2 C20 1.784(3) .
O8 Cu4 2.384(3) 5_767
N1 N2 1.326(4) .
N1 N4 1.334(4) .
N2 C1 1.332(4) .
N3 N4 1.346(3) .
N3 C1 1.349(4) .
N5 C4 1.343(5) .
N5 C5 1.353(5) .
N5 H5 0.8800 .
N6 N9 1.316(3) .
N6 N7 1.345(3) .
N7 C7 1.336(4) .
N8 C7 1.340(4) .
N8 N9 1.355(4) .
N8 Cu4 1.984(3) 3_455
N9 Cu4 2.216(3) 7_657
N10 C11 1.334(4) .
N10 C10 1.335(4) .
N10 H10 0.8800 .
N11 N14 1.338(4) .
N11 C13 1.341(4) .
N12 C13 1.338(4) .
N12 N13 1.353(4) .
N13 N14 1.313(3) .
N13 Cu2 2.065(3) 7_657
N14 Cu1 2.114(3) 7_657
N15 C17 1.345(7) .
N15 C16 1.361(7) .
N15 H15 0.8800 .
C1 C2 1.463(4) .
C2 C3 1.387(5) .
C2 C6 1.402(4) .
C3 C4 1.367(5) .
C3 H3 0.9500 .
C4 H4 0.9500 .
C5 C6 1.371(5) .
C5 H5A 0.9500 .
C6 H6 0.9500 .
C7 C8 1.466(4) .
C8 C9 1.384(4) .
C8 C12 1.399(4) .
C9 C10 1.394(5) .
C9 H9 0.9500 .
C10 H10A 0.9500 .
C11 C12 1.385(4) .
C11 H11 0.9500 .
C12 H12 0.9500 .
C13 C14 1.472(4) .
C14 C18 1.396(5) .
C14 C15 1.398(5) .
C15 C16 1.377(5) .
C15 H15A 0.9500 .
C16 H16 0.9500 .
C17 C18 1.382(6) .
C17 H17 0.9500 .
C18 H18 0.9500 .
C19 C19 1.531(6) 5_767
C19 H19A 0.9900 .
C19 H19B 0.9900 .
C20 C20 1.529(6) 7_667
C20 H20A 0.9900 .
C20 H20B 0.9900 .

loop_
_geom_torsion_atom_site_label_1
_geom_torsion_atom_site_label_2
_geom_torsion_atom_site_label_3
_geom_torsion_atom_site_label_4
_geom_torsion
_geom_torsion_site_symmetry_1
_geom_torsion_site_symmetry_4
O2 Mo1 O1 Cu1 -4.0(2) . .
O15 Mo1 O1 Cu1 -103.6(2) . .
O3 Mo1 O1 Cu1 101.1(2) . .
O19 Mo1 O1 Cu1 178.4(2) . .
O17 Mo1 O1 Cu1 134.2(3) . .
N11 Cu1 O1 Mo1 8.2(2) . .
N1 Cu1 O1 Mo1 -135.0(2) . .
N14 Cu1 O1 Mo1 124.6(2) 7_657 .
O2 Mo1 O3 Mo2 -86.52(14) . .
O1 Mo1 O3 Mo2 167.66(13) . .
O15 Mo1 O3 Mo2 39.0(3) . .
O19 Mo1 O3 Mo2 83.22(13) . .
O17 Mo1 O3 Mo2 -2.99(11) . .
O4 Mo2 O3 Mo1 101.21(15) . .
O5 Mo2 O3 Mo1 -152.76(14) . .
O6 Mo2 O3 Mo1 -18.4(3) . .
O17 Mo2 O3 Mo1 3.07(11) . .
O20 Mo2 O3 Mo1 -65.71(13) . .
O7 Mo3 O6 Mo2 -79.90(17) . .
O8 Mo3 O6 Mo2 173.48(15) . .
O9 Mo3 O6 Mo2 46.6(2) . .
O20 Mo3 O6 Mo2 3.78(13) . .
O18 Mo3 O6 Mo2 87.95(15) . .
O4 Mo2 O6 Mo3 -173.86(15) . .
O5 Mo2 O6 Mo3 78.05(17) . .
O3 Mo2 O6 Mo3 -54.6(3) . .
O17 Mo2 O6 Mo3 -74.93(15) . .
O20 Mo2 O6 Mo3 -3.76(13) . .
O7 Mo3 O8 Cu4 71.9(4) . 5_767
O6 Mo3 O8 Cu4 177.6(3) . 5_767
O9 Mo3 O8 Cu4 -31.4(4) . 5_767
O20 Mo3 O8 Cu4 -125.8(4) . 5_767
O18 Mo3 O8 Cu4 -103.2(3) . 5_767
O7 Mo3 O9 Mo4 174.87(15) . .
O8 Mo3 O9 Mo4 -79.24(16) . .
O6 Mo3 O9 Mo4 47.8(2) . .
O20 Mo3 O9 Mo4 88.86(14) . .
O18 Mo3 O9 Mo4 4.86(12) . .
O11 Mo4 O9 Mo3 80.64(16) . .
O10 Mo4 O9 Mo3 -171.98(15) . .
O12 Mo4 O9 Mo3 -55.6(3) . .
O21 Mo4 O9 Mo3 -78.42(14) . .
O18 Mo4 O9 Mo3 -4.98(12) . .
O13 Mo5 O12 Mo4 171.58(15) . .
O14 Mo5 O12 Mo4 -84.53(15) . .
O15 Mo5 O12 Mo4 41.9(3) . .
O16 Mo5 O12 Mo4 85.97(14) . .
O21 Mo5 O12 Mo4 -2.10(11) . .
O11 Mo4 O12 Mo5 -158.59(15) . .
O10 Mo4 O12 Mo5 94.29(15) . .
O9 Mo4 O12 Mo5 -21.6(3) . .
O21 Mo4 O12 Mo5 2.17(12) . .
O18 Mo4 O12 Mo5 -69.62(14) . .
O13 Mo5 O15 Mo1 -137.4(3) . .
O14 Mo5 O15 Mo1 116.7(3) . .
O12 Mo5 O15 Mo1 -8.7(4) . .
O16 Mo5 O15 Mo1 -52.1(2) . .
O21 Mo5 O15 Mo1 32.6(3) . .
O2 Mo1 O15 Mo5 107.2(3) . .
O1 Mo1 O15 Mo5 -147.3(3) . .
O3 Mo1 O15 Mo5 -19.9(4) . .
O19 Mo1 O15 Mo5 -63.9(3) . .
O17 Mo1 O15 Mo5 19.0(3) . .
O18 P1 O16 Mo5 62.76(19) . .
O17 P1 O16 Mo5 -60.73(18) . .
C19 P1 O16 Mo5 -174.08(14) . .
O13 Mo5 O16 P1 -179.56(19) . .
O14 Mo5 O16 P1 -22.3(7) . .
O15 Mo5 O16 P1 77.19(17) . .
O12 Mo5 O16 P1 -80.35(17) . .
O21 Mo5 O16 P1 -8.56(16) . .
O16 P1 O17 Mo2 -178.95(14) . .
O18 P1 O17 Mo2 57.34(19) . .
C19 P1 O17 Mo2 -60.94(18) . .
O16 P1 O17 Mo1 -2.2(2) . .
O18 P1 O17 Mo1 -125.95(16) . .
C19 P1 O17 Mo1 115.78(18) . .
O4 Mo2 O17 P1 82.07(17) . .
O5 Mo2 O17 P1 -123.2(2) . .
O6 Mo2 O17 P1 -14.71(16) . .
O3 Mo2 O17 P1 175.23(18) . .
O20 Mo2 O17 P1 -87.36(16) . .
O4 Mo2 O17 Mo1 -95.48(11) . .
O5 Mo2 O17 Mo1 59.2(2) . .
O6 Mo2 O17 Mo1 167.75(10) . .
O3 Mo2 O17 Mo1 -2.31(8) . .
O20 Mo2 O17 Mo1 95.10(9) . .
O2 Mo1 O17 P1 -70.75(18) . .
O1 Mo1 O17 P1 149.7(3) . .
O15 Mo1 O17 P1 25.43(18) . .
O3 Mo1 O17 P1 -175.0(2) . .
O19 Mo1 O17 P1 105.06(18) . .
O2 Mo1 O17 Mo2 106.62(10) . .
O1 Mo1 O17 Mo2 -33.0(4) . .
O15 Mo1 O17 Mo2 -157.20(10) . .
O3 Mo1 O17 Mo2 2.37(8) . .
O19 Mo1 O17 Mo2 -77.57(9) . .
O16 P1 O18 Mo4 -29.8(2) . .
O17 P1 O18 Mo4 91.24(17) . .
C19 P1 O18 Mo4 -153.81(16) . .
O16 P1 O18 Mo3 -152.74(14) . .
O17 P1 O18 Mo3 -31.71(19) . .
C19 P1 O18 Mo3 83.23(18) . .
O11 Mo4 O18 P1 124.57(18) . .
O10 Mo4 O18 P1 -82.1(4) . .
O9 Mo4 O18 P1 -132.41(18) . .
O12 Mo4 O18 P1 27.16(17) . .
O21 Mo4 O18 P1 -45.49(15) . .
O11 Mo4 O18 Mo3 -99.55(11) . .
O10 Mo4 O18 Mo3 53.8(4) . .
O9 Mo4 O18 Mo3 3.47(8) . .
O12 Mo4 O18 Mo3 163.04(9) . .
O21 Mo4 O18 Mo3 90.39(9) . .
O7 Mo3 O18 P1 79.2(5) . .
O8 Mo3 O18 P1 -124.09(16) . .
O6 Mo3 O18 P1 -21.90(15) . .
O9 Mo3 O18 P1 133.78(17) . .
O20 Mo3 O18 P1 51.36(15) . .
O7 Mo3 O18 Mo4 -58.1(5) . .
O8 Mo3 O18 Mo4 98.61(10) . .
O6 Mo3 O18 Mo4 -159.20(10) . .
O9 Mo3 O18 Mo4 -3.51(9) . .
O20 Mo3 O18 Mo4 -85.93(8) . .
O20 P2 O19 Mo1 65.84(19) . .
O21 P2 O19 Mo1 -59.10(18) . .
C20 P2 O19 Mo1 -175.37(16) . .
O2 Mo1 O19 P2 12.3(7) . .
O1 Mo1 O19 P2 178.84(18) . .
O15 Mo1 O19 P2 75.12(17) . .
O3 Mo1 O19 P2 -83.16(17) . .
O17 Mo1 O19 P2 -12.48(16) . .
O19 P2 O20 Mo3 -151.13(14) . .
O21 P2 O20 Mo3 -27.59(19) . .
C20 P2 O20 Mo3 90.86(18) . .
O19 P2 O20 Mo2 -29.9(2) . .
O21 P2 O20 Mo2 93.65(16) . .
C20 P2 O20 Mo2 -147.89(16) . .
O7 Mo3 O20 P2 -124.25(17) . .
O8 Mo3 O20 P2 73.0(5) . .
O6 Mo3 O20 P2 132.19(17) . .
O9 Mo3 O20 P2 -23.55(15) . .
O18 Mo3 O20 P2 50.13(15) . .
O7 Mo3 O20 Mo2 101.06(11) . .
O8 Mo3 O20 Mo2 -61.7(5) . .
O6 Mo3 O20 Mo2 -2.49(8) . .
O9 Mo3 O20 Mo2 -158.23(10) . .
O18 Mo3 O20 Mo2 -84.56(8) . .
O4 Mo2 O20 P2 -90.7(4) . .
O5 Mo2 O20 P2 119.97(17) . .
O6 Mo2 O20 P2 -133.72(18) . .
O3 Mo2 O20 P2 24.95(16) . .
O17 Mo2 O20 P2 -44.24(15) . .
O4 Mo2 O20 Mo3 45.5(4) . .
O5 Mo2 O20 Mo3 -103.82(10) . .
O6 Mo2 O20 Mo3 2.48(8) . .
O3 Mo2 O20 Mo3 161.15(9) . .
O17 Mo2 O20 Mo3 91.96(9) . .
O19 P2 O21 Mo4 172.92(15) . .
O20 P2 O21 Mo4 47.7(2) . .
C20 P2 O21 Mo4 -71.17(19) . .
O19 P2 O21 Mo5 2.2(2) . .
O20 P2 O21 Mo5 -122.96(16) . .
C20 P2 O21 Mo5 118.13(18) . .
O11 Mo4 O21 P2 -109.7(3) . .
O10 Mo4 O21 P2 88.91(18) . .
O9 Mo4 O21 P2 -5.30(17) . .
O12 Mo4 O21 P2 -174.74(19) . .
O18 Mo4 O21 P2 -81.06(17) . .
O11 Mo4 O21 Mo5 63.5(3) . .
O10 Mo4 O21 Mo5 -97.95(11) . .
O9 Mo4 O21 Mo5 167.84(10) . .
O12 Mo4 O21 Mo5 -1.59(9) . .
O18 Mo4 O21 Mo5 92.08(9) . .
O13 Mo5 O21 P2 143.9(5) . .
O14 Mo5 O21 P2 -85.80(19) . .
O15 Mo5 O21 P2 16.68(18) . .
O12 Mo5 O21 P2 174.5(2) . .
O16 Mo5 O21 P2 96.82(18) . .
O13 Mo5 O21 Mo4 -29.0(5) . .
O14 Mo5 O21 Mo4 101.30(11) . .
O15 Mo5 O21 Mo4 -156.22(10) . .
O12 Mo5 O21 Mo4 1.62(9) . .
O16 Mo5 O21 Mo4 -76.08(9) . .
N11 Cu1 N1 N2 27.7(3) . .
O1 Cu1 N1 N2 154.5(2) . .
N14 Cu1 N1 N2 -113.8(3) 7_657 .
N11 Cu1 N1 N4 -170.6(2) . .
O1 Cu1 N1 N4 -43.8(3) . .
N14 Cu1 N1 N4 47.9(3) 7_657 .
N4 N1 N2 C1 0.3(3) . .
Cu1 N1 N2 C1 164.3(2) . .
N7 Cu3 N3 N4 -29.7(2) . .
N7 Cu3 N3 N4 110.8(2) 2_656 .
N3 Cu3 N3 N4 -136.6(2) 2_656 .
N7 Cu3 N3 C1 140.5(3) . .
N7 Cu3 N3 C1 -79.0(3) 2_656 .
N3 Cu3 N3 C1 33.6(2) 2_656 .
N2 N1 N4 N3 -1.1(3) . .
Cu1 N1 N4 N3 -164.8(2) . .
N2 N1 N4 Cu2 148.1(2) . .
Cu1 N1 N4 Cu2 -15.7(3) . .
C1 N3 N4 N1 1.3(3) . .
Cu3 N3 N4 N1 173.88(18) . .
C1 N3 N4 Cu2 -146.8(2) . .
Cu3 N3 N4 Cu2 25.8(3) . .
N6 Cu2 N4 N1 -146.3(2) . .
N13 Cu2 N4 N1 -31.7(2) 7_657 .
O90 Cu2 N4 N1 78.4(3) . .
N6 Cu2 N4 N3 -1.7(3) . .
N13 Cu2 N4 N3 112.9(2) 7_657 .
O90 Cu2 N4 N3 -137.0(2) . .
N4 Cu2 N6 N9 155.0(2) . .
N13 Cu2 N6 N9 42.9(3) 7_657 .
O90 Cu2 N6 N9 -55.3(2) . .
N4 Cu2 N6 N7 -23.6(3) . .
N13 Cu2 N6 N7 -135.6(2) 7_657 .
O90 Cu2 N6 N7 126.2(2) . .
N9 N6 N7 C7 0.7(3) . .
Cu2 N6 N7 C7 179.4(2) . .
N9 N6 N7 Cu3 -161.33(19) . .
Cu2 N6 N7 Cu3 17.4(3) . .
N7 Cu3 N7 C7 88.3(3) 2_656 .
N3 Cu3 N7 C7 -36.4(3) 2_656 .
N3 Cu3 N7 C7 -150.0(3) . .
N7 Cu3 N7 N6 -115.6(2) 2_656 .
N3 Cu3 N7 N6 119.6(2) 2_656 .
N3 Cu3 N7 N6 6.0(2) . .
N7 N6 N9 N8 -1.0(3) . .
Cu2 N6 N9 N8 -179.73(19) . .
N7 N6 N9 Cu4 139.6(2) . 7_657
Cu2 N6 N9 Cu4 -39.2(3) . 7_657
C7 N8 N9 N6 0.8(3) . .
Cu4 N8 N9 N6 -165.6(2) 3_455 .
C7 N8 N9 Cu4 -137.7(2) . 7_657
Cu4 N8 N9 Cu4 55.9(3) 3_455 7_657
N1 Cu1 N11 N14 -134.7(2) . .
O1 Cu1 N11 N14 102.1(2) . .
N14 Cu1 N11 N14 2.9(3) 7_657 .
N1 Cu1 N11 C13 48.1(4) . .
O1 Cu1 N11 C13 -75.1(3) . .
N14 Cu1 N11 C13 -174.3(3) 7_657 .
N8 Cu4 N12 C13 -26.9(4) 3_545 .
N9 Cu4 N12 C13 -174.3(3) 7_657 .
O8 Cu4 N12 C13 88.7(3) 5_767 .
N8 Cu4 N12 N13 150.8(2) 3_545 .
N9 Cu4 N12 N13 3.4(3) 7_657 .
O8 Cu4 N12 N13 -93.6(2) 5_767 .
C13 N12 N13 N14 -0.8(3) . .
Cu4 N12 N13 N14 -179.20(19) . .
C13 N12 N13 Cu2 166.3(2) . 7_657
Cu4 N12 N13 Cu2 -12.2(3) . 7_657
N12 N13 N14 N11 1.3(3) . .
Cu2 N13 N14 N11 -167.15(19) 7_657 .
N12 N13 N14 Cu1 -174.99(19) . 7_657
Cu2 N13 N14 Cu1 16.6(3) 7_657 7_657
C13 N11 N14 N13 -1.2(3) . .
Cu1 N11 N14 N13 -179.29(19) . .
C13 N11 N14 Cu1 174.7(2) . 7_657
Cu1 N11 N14 Cu1 -3.4(3) . 7_657
N1 N2 C1 N3 0.5(4) . .
N1 N2 C1 C2 -170.7(3) . .
N4 N3 C1 N2 -1.2(3) . .
Cu3 N3 C1 N2 -172.6(2) . .
N4 N3 C1 C2 169.5(3) . .
Cu3 N3 C1 C2 -2.0(5) . .
N2 C1 C2 C3 25.1(4) . .
N3 C1 C2 C3 -144.7(3) . .
N2 C1 C2 C6 -157.6(3) . .
N3 C1 C2 C6 32.5(5) . .
C6 C2 C3 C4 -1.4(5) . .
C1 C2 C3 C4 176.0(3) . .
C5 N5 C4 C3 0.6(5) . .
C2 C3 C4 N5 1.1(5) . .
C4 N5 C5 C6 -1.9(5) . .
N5 C5 C6 C2 1.5(5) . .
C3 C2 C6 C5 0.1(5) . .
C1 C2 C6 C5 -177.1(3) . .
N6 N7 C7 N8 -0.1(3) . .
Cu3 N7 C7 N8 158.6(2) . .
N6 N7 C7 C8 -174.0(3) . .
Cu3 N7 C7 C8 -15.2(4) . .
N9 N8 C7 N7 -0.4(3) . .
Cu4 N8 C7 N7 164.4(2) 3_455 .
N9 N8 C7 C8 173.4(3) . .
Cu4 N8 C7 C8 -21.7(4) 3_455 .
N7 C7 C8 C9 -35.4(5) . .
N8 C7 C8 C9 151.5(3) . .
N7 C7 C8 C12 141.3(3) . .
N8 C7 C8 C12 -31.8(5) . .
C12 C8 C9 C10 -5.8(5) . .
C7 C8 C9 C10 170.9(3) . .
C11 N10 C10 C9 2.1(5) . .
C8 C9 C10 N10 2.3(5) . .
C10 N10 C11 C12 -3.0(5) . .
N10 C11 C12 C8 -0.5(5) . .
C9 C8 C12 C11 5.0(5) . .
C7 C8 C12 C11 -171.8(3) . .
N13 N12 C13 N11 0.0(3) . .
Cu4 N12 C13 N11 177.9(2) . .
N13 N12 C13 C14 178.7(3) . .
Cu4 N12 C13 C14 -3.4(5) . .
N14 N11 C13 N12 0.7(4) . .
Cu1 N11 C13 N12 178.1(2) . .
N14 N11 C13 C14 -178.0(3) . .
Cu1 N11 C13 C14 -0.6(5) . .
N12 C13 C14 C18 -41.3(6) . .
N11 C13 C14 C18 137.2(4) . .
N12 C13 C14 C15 140.9(4) . .
N11 C13 C14 C15 -40.6(5) . .
C18 C14 C15 C16 -1.6(6) . .
C13 C14 C15 C16 176.2(3) . .
C17 N15 C16 C15 1.5(7) . .
C14 C15 C16 N15 -0.5(6) . .
C16 N15 C17 C18 -0.4(8) . .
N15 C17 C18 C14 -1.7(8) . .
C15 C14 C18 C17 2.7(7) . .
C13 C14 C18 C17 -175.1(4) . .
O16 P1 C19 C19 68.3(3) . 5_767
O18 P1 C19 C19 -167.1(3) . 5_767
O17 P1 C19 C19 -47.2(3) . 5_767
O19 P2 C20 C20 67.0(4) . 7_667
O20 P2 C20 C20 -171.6(3) . 7_667
O21 P2 C20 C20 -50.5(4) . 7_667
